data_7223030
loop_
_publ_author_name
'Soman, Rahul'
'Subramaniam, Sujatha'
'Arunkumar, Chellaiah'

_publ_section_title
;
 Protonation and axial ligation intervened fluorescent turn-off sensing of
 picric acid in freebase and tin(IV) porphyrins
;
_journal_name_full 'RSC Adv.'
_journal_paper_doi 10.1039/C5RA18310C
_journal_year 2015
_chemical_formula_sum 'C64 H48 N6 O14'
_chemical_formula_weight 1125.08
_chemical_name_systematic
; 
 ? 
;
_space_group_IT_number 15
_symmetry_cell_setting monoclinic
_symmetry_space_group_name_Hall '-C 2yc'
_symmetry_space_group_name_H-M 'C 1 2/c 1'
_atom_sites_solution_hydrogens geom
_atom_sites_solution_primary direct
_atom_sites_solution_secondary difmap
_audit_creation_method SHELXL-97
_audit_update_record
;
2014-01-09 deposited with the CCDC.
2015-10-26 downloaded from the CCDC.
;
_cell_angle_alpha 90.00
_cell_angle_beta 99.118(5)
_cell_angle_gamma 90.00
_cell_formula_units_Z 4
_cell_length_a 32.538(2)
_cell_length_b 7.1831(4)
_cell_length_c 23.8130(18)
_cell_measurement_reflns_used 4822
_cell_measurement_temperature 296(2)
_cell_measurement_theta_max 25.00
_cell_measurement_theta_min 2.54
_cell_volume 5495.3(6)
_computing_cell_refinement 'APEX2/SAINT (Bruker, 2004)'
_computing_data_collection 'APEX2 (Bruker, 2004)'
_computing_data_reduction 'SAINT/XPREP (Bruker, 2004)'
_computing_molecular_graphics 'ORTEP3 (Farrugia, 1997) and Mercury (Bruno et al., 2002)'
_computing_publication_material 'SHELXL-97 (Sheldrick, 2008)'
_computing_structure_refinement 'SHELXL-97 (Sheldrick, 2008)'
_computing_structure_solution 'SIR92 (Altornare et al., 1993)'
_diffrn_ambient_temperature 296(2)
_diffrn_measured_fraction_theta_full 0.995
_diffrn_measured_fraction_theta_max 0.995
_diffrn_measurement_device_type 'Bruker axs kappa apex2 CCD Diffractometer'
_diffrn_measurement_method '\w and \f scan'
_diffrn_radiation_monochromator graphite
_diffrn_radiation_source 'fine-focus sealed tube'
_diffrn_radiation_type MoK\a
_diffrn_radiation_wavelength 0.71073
_diffrn_reflns_av_R_equivalents 0.0317
_diffrn_reflns_av_sigmaI/netI 0.0384
_diffrn_reflns_limit_h_max 38
_diffrn_reflns_limit_h_min -38
_diffrn_reflns_limit_k_max 8
_diffrn_reflns_limit_k_min -5
_diffrn_reflns_limit_l_max 28
_diffrn_reflns_limit_l_min -27
_diffrn_reflns_number 15984
_diffrn_reflns_theta_full 25.00
_diffrn_reflns_theta_max 25.00
_diffrn_reflns_theta_min 2.54
_diffrn_standards_decay_% 0
_exptl_absorpt_coefficient_mu 0.097
_exptl_absorpt_correction_T_max 0.9761
_exptl_absorpt_correction_T_min 0.9621
_exptl_absorpt_correction_type multi-scan
_exptl_absorpt_process_details 'SADABS (Bruker, 1999)'
_exptl_crystal_colour Purple
_exptl_crystal_density_diffrn 1.360
_exptl_crystal_density_method 'not measured'
_exptl_crystal_description Block
_exptl_crystal_F_000 2344
_exptl_crystal_size_max 0.40
_exptl_crystal_size_mid 0.30
_exptl_crystal_size_min 0.25
_refine_diff_density_max 0.307
_refine_diff_density_min -0.315
_refine_diff_density_rms 0.073
_refine_ls_extinction_coef 0.0013(3)
_refine_ls_extinction_expression Fc^*^=kFc[1+0.001xFc^2^\l^3^/sin(2\q)]^-1/4^
_refine_ls_extinction_method SHELXL
_refine_ls_goodness_of_fit_ref 1.056
_refine_ls_hydrogen_treatment mixed
_refine_ls_matrix_type full
_refine_ls_number_parameters 396
_refine_ls_number_reflns 4822
_refine_ls_number_restraints 21
_refine_ls_restrained_S_all 1.057
_refine_ls_R_factor_all 0.0863
_refine_ls_R_factor_gt 0.0567
_refine_ls_shift/su_max 0.000
_refine_ls_shift/su_mean 0.000
_refine_ls_structure_factor_coef Fsqd
_refine_ls_weighting_details 'calc w=1/[\s^2^(Fo^2^)+(0.0952P)^2^+4.2585P] where P=(Fo^2^+2Fc^2^)/3'
_refine_ls_weighting_scheme calc
_refine_ls_wR_factor_gt 0.1521
_refine_ls_wR_factor_ref 0.1805
_reflns_number_gt 3332
_reflns_number_total 4822
_reflns_threshold_expression >2sigma(I)
_cod_data_source_file c5ra18310c2.cif
_cod_data_source_block shelxl
_cod_depositor_comments
;
The following automatic conversions were performed:

'_symmetry_cell_setting' value 'Monoclinic' changed to 'monoclinic'
according to
/usr/data/users/saulius/crontab/automatic-downloads/rss-feeds/RSC/lib/dictionaries/cif_core.dic
dictionary named 'cif_core.dic' version 2.4.2 from 2011-04-26.

Automatic conversion script
Id: cif_fix_values 3271 2015-04-21 07:52:19Z andrius 
;
_cod_original_cell_volume 5495.3(7)
_cod_original_sg_symbol_H-M C2/c
_cod_database_code 7223030

loop_
_symmetry_equiv_pos_as_xyz
'x, y, z'
'-x, y, -z+1/2'
'x+1/2, y+1/2, z'
'-x+1/2, y+1/2, -z+1/2'
'-x, -y, -z'
'x, -y, z-1/2'
'-x+1/2, -y+1/2, -z'
'x+1/2, -y+1/2, z-1/2'

loop_
_atom_site_label
_atom_site_type_symbol
_atom_site_fract_x
_atom_site_fract_y
_atom_site_fract_z
_atom_site_U_iso_or_equiv
_atom_site_adp_type
_atom_site_occupancy
_atom_site_symmetry_multiplicity
_atom_site_calc_flag
_atom_site_refinement_flags
_atom_site_disorder_assembly
_atom_site_disorder_group
C18 C 0.42645(15) -0.4534(5) 0.34123(15) 0.0888(13) Uani 1 1 d . . .
H18A H 0.4296 -0.3886 0.3769 0.133 Uiso 1 1 calc R . .
H18B H 0.4450 -0.5582 0.3444 0.133 Uiso 1 1 calc R . .
H18C H 0.3983 -0.4959 0.3314 0.133 Uiso 1 1 calc R . .
C17 C 0.43349(10) -0.3939(4) 0.24546(13) 0.0497(7) Uani 1 1 d D . .
C14 C 0.44469(8) -0.2546(3) 0.20462(11) 0.0380(6) Uani 1 1 d . A .
C15 C 0.44752(9) -0.0677(4) 0.21787(11) 0.0442(7) Uani 1 1 d . . .
H15 H 0.4428 -0.0268 0.2534 0.053 Uiso 1 1 calc R A .
C16 C 0.45731(9) 0.0581(3) 0.17853(12) 0.0454(7) Uani 1 1 d . A .
H16 H 0.4591 0.1839 0.1878 0.055 Uiso 1 1 calc R . .
C11 C 0.46459(7) 0.0015(3) 0.12559(10) 0.0318(5) Uani 1 1 d . . .
C12 C 0.46166(8) -0.1865(3) 0.11243(11) 0.0405(6) Uani 1 1 d . A .
H12 H 0.4667 -0.2278 0.0771 0.049 Uiso 1 1 calc R . .
C13 C 0.45127(9) -0.3124(4) 0.15148(12) 0.0450(7) Uani 1 1 d . . .
H13 H 0.4487 -0.4379 0.1419 0.054 Uiso 1 1 calc R A .
C5 C 0.47528(7) 0.1428(3) 0.08389(10) 0.0308(5) Uani 1 1 d . A .
C4 C 0.44281(7) 0.2587(3) 0.05887(10) 0.0322(5) Uani 1 1 d . . .
C3 C 0.40041(7) 0.2426(4) 0.06763(12) 0.0410(6) Uani 1 1 d . A .
H3 H 0.3899 0.1545 0.0902 0.049 Uiso 1 1 calc R . .
C2 C 0.37866(8) 0.3776(4) 0.03740(12) 0.0419(7) Uani 1 1 d . . .
H2 H 0.3503 0.4001 0.0352 0.050 Uiso 1 1 calc R A .
C1 C 0.40717(7) 0.4813(3) 0.00900(10) 0.0332(6) Uani 1 1 d . . .
C6 C 0.51663(7) 0.1544(3) 0.07584(10) 0.0317(6) Uani 1 1 d . . .
C7 C 0.54981(8) 0.0406(3) 0.10403(11) 0.0398(6) Uani 1 1 d . A .
H7 H 0.5473 -0.0570 0.1289 0.048 Uiso 1 1 calc R . .
C8 C 0.58521(8) 0.1007(4) 0.08796(11) 0.0405(6) Uani 1 1 d . . .
H8 H 0.6117 0.0524 0.0998 0.049 Uiso 1 1 calc R A .
C9 C 0.57490(7) 0.2526(3) 0.04936(10) 0.0322(5) Uani 1 1 d . A .
C10 C 0.60316(7) 0.3615(3) 0.02506(10) 0.0333(6) Uani 1 1 d . . .
C19 C 0.64809(7) 0.3112(3) 0.03841(11) 0.0366(6) Uani 1 1 d . A .
C20 C 0.66264(8) 0.1381(4) 0.02472(12) 0.0429(7) Uani 1 1 d . . .
H20 H 0.6442 0.0510 0.0061 0.052 Uiso 1 1 calc R A .
C21 C 0.70427(8) 0.0940(4) 0.03846(12) 0.0473(7) Uani 1 1 d . A .
H21 H 0.7136 -0.0228 0.0293 0.057 Uiso 1 1 calc R . .
C22 C 0.73215(8) 0.2212(4) 0.06564(12) 0.0465(7) Uani 1 1 d . . .
C23 C 0.71801(8) 0.3948(4) 0.07932(13) 0.0534(8) Uani 1 1 d . A .
H23 H 0.7366 0.4816 0.0978 0.064 Uiso 1 1 calc R . .
C24 C 0.67650(8) 0.4386(4) 0.06555(12) 0.0482(7) Uani 1 1 d . . .
H24 H 0.6673 0.5558 0.0746 0.058 Uiso 1 1 calc R A .
C25 C 0.77658(9) 0.1672(5) 0.08119(14) 0.0556(8) Uani 1 1 d . A .
C26 C 0.84255(9) 0.2601(6) 0.12920(18) 0.0859(12) Uani 1 1 d . A .
H26A H 0.8557 0.3655 0.1493 0.129 Uiso 1 1 calc R . .
H26B H 0.8559 0.2338 0.0969 0.129 Uiso 1 1 calc R . .
H26C H 0.8450 0.1539 0.1540 0.129 Uiso 1 1 calc R . .
C27 C 0.25930(18) 0.2539(6) -0.2143(2) 0.0932(14) Uani 1 1 d . . .
C28 C 0.24567(19) 0.2886(6) -0.2702(2) 0.1016(15) Uani 1 1 d . . .
H28 H 0.2645 0.3079 -0.2952 0.122 Uiso 1 1 calc R . .
C29 C 0.20329(18) 0.2947(6) -0.2895(2) 0.0968(14) Uani 1 1 d . . .
H29 H 0.1932 0.3170 -0.3276 0.116 Uiso 1 1 calc R . .
C30 C 0.17668(17) 0.2675(6) -0.2517(2) 0.0936(14) Uani 1 1 d . . .
C31 C 0.1896(2) 0.2332(6) -0.1956(2) 0.1044(16) Uani 1 1 d . . .
H31 H 0.1706 0.2158 -0.1707 0.125 Uiso 1 1 calc R . .
C32 C 0.2318(2) 0.2249(6) -0.1770(2) 0.1120(19) Uani 1 1 d . . .
H32 H 0.2418 0.1995 -0.1389 0.134 Uiso 1 1 calc R . .
N3 N 0.3049(2) 0.2455(6) -0.1964(3) 0.1244(17) Uani 1 1 d . . .
O1 O 0.43630(7) -0.3289(3) 0.29743(9) 0.0631(6) Uani 1 1 d . A .
O3 O 0.79918(6) 0.3008(4) 0.11028(11) 0.0759(7) Uani 1 1 d . . .
O4 O 0.79049(7) 0.0197(4) 0.07013(11) 0.0748(7) Uani 1 1 d . . .
O5 O 0.32855(16) 0.2800(8) -0.2298(3) 0.175(2) Uani 1 1 d . . .
O6 O 0.31657(17) 0.1981(6) -0.1460(2) 0.1605(18) Uani 1 1 d . . .
O7 O 0.13529(13) 0.2810(5) -0.27295(16) 0.1257(12) Uani 1 1 d . . .
H7A H 0.1216 0.2614 -0.2475 0.189 Uiso 1 1 calc R . .
O2 O 0.41997(17) -0.5487(4) 0.23112(15) 0.0680(14) Uani 0.868(12) 1 d PDU A 1
O2' O 0.4486(11) -0.553(2) 0.2454(10) 0.070(8) Uani 0.132(12) 1 d PDU A 2
N1 N 0.44598(6) 0.4051(3) 0.02312(8) 0.0313(5) Uani 1 1 d D A .
N2 N 0.53283(6) 0.2806(3) 0.04224(8) 0.0306(5) Uani 1 1 d D A .
H1 H 0.4670(11) 0.432(7) 0.007(2) 0.037 Uiso 0.50 1 d PD . .
H1' H 0.5200(14) 0.370(5) 0.0232(19) 0.037 Uiso 0.50 1 d PD . .

loop_
_atom_site_aniso_label
_atom_site_aniso_U_11
_atom_site_aniso_U_22
_atom_site_aniso_U_33
_atom_site_aniso_U_23
_atom_site_aniso_U_13
_atom_site_aniso_U_12
C18 0.152(4) 0.069(2) 0.050(2) 0.0218(18) 0.029(2) -0.024(2)
C17 0.0668(19) 0.0361(16) 0.0494(18) 0.0059(13) 0.0188(14) -0.0043(14)
C14 0.0386(14) 0.0365(14) 0.0391(14) 0.0044(12) 0.0065(11) -0.0027(11)
C15 0.0653(18) 0.0363(15) 0.0330(14) 0.0001(12) 0.0140(13) -0.0040(12)
C16 0.0666(19) 0.0270(13) 0.0455(16) 0.0005(12) 0.0174(14) -0.0024(12)
C11 0.0307(12) 0.0311(13) 0.0336(13) 0.0052(10) 0.0056(10) 0.0011(9)
C12 0.0522(16) 0.0348(14) 0.0363(15) -0.0022(11) 0.0129(12) -0.0050(11)
C13 0.0585(18) 0.0292(13) 0.0490(17) -0.0014(12) 0.0138(14) -0.0061(11)
C5 0.0329(13) 0.0285(12) 0.0317(13) 0.0011(10) 0.0071(10) 0.0004(9)
C4 0.0326(13) 0.0302(12) 0.0345(13) 0.0030(10) 0.0075(10) -0.0005(10)
C3 0.0319(14) 0.0409(14) 0.0519(16) 0.0119(13) 0.0123(12) -0.0023(11)
C2 0.0262(13) 0.0458(15) 0.0548(17) 0.0088(13) 0.0104(11) 0.0026(11)
C1 0.0262(12) 0.0348(13) 0.0391(14) 0.0014(11) 0.0064(10) 0.0022(10)
C6 0.0331(13) 0.0318(12) 0.0310(13) 0.0015(10) 0.0069(10) 0.0023(10)
C7 0.0424(15) 0.0349(13) 0.0428(15) 0.0130(12) 0.0088(12) 0.0070(11)
C8 0.0322(13) 0.0436(14) 0.0463(16) 0.0117(13) 0.0081(11) 0.0112(11)
C9 0.0293(12) 0.0363(13) 0.0307(13) 0.0015(11) 0.0042(10) 0.0048(10)
C10 0.0280(12) 0.0358(13) 0.0361(14) -0.0006(11) 0.0054(10) 0.0034(10)
C19 0.0301(13) 0.0415(14) 0.0388(14) 0.0072(12) 0.0077(11) 0.0051(11)
C20 0.0340(14) 0.0461(15) 0.0496(16) 0.0033(13) 0.0093(12) 0.0046(11)
C21 0.0388(15) 0.0500(16) 0.0551(18) 0.0073(14) 0.0140(13) 0.0131(13)
C22 0.0298(14) 0.0635(18) 0.0468(16) 0.0124(14) 0.0076(12) 0.0100(13)
C23 0.0345(15) 0.0640(19) 0.0588(19) -0.0025(16) -0.0015(13) -0.0003(13)
C24 0.0369(15) 0.0484(16) 0.0579(18) -0.0035(14) 0.0030(13) 0.0072(12)
C25 0.0332(16) 0.083(2) 0.0527(19) 0.0159(17) 0.0125(13) 0.0097(16)
C26 0.0321(17) 0.125(3) 0.095(3) 0.011(3) -0.0071(17) 0.0077(19)
C27 0.139(4) 0.064(2) 0.074(3) -0.001(2) 0.012(3) -0.021(3)
C28 0.141(5) 0.088(3) 0.079(3) 0.006(2) 0.026(3) -0.022(3)
C29 0.129(4) 0.092(3) 0.075(3) 0.005(2) 0.031(3) -0.024(3)
C30 0.119(4) 0.074(3) 0.091(3) 0.007(2) 0.027(3) -0.034(3)
C31 0.153(5) 0.090(3) 0.077(3) 0.005(3) 0.039(3) -0.033(3)
C32 0.196(6) 0.078(3) 0.064(3) -0.001(2) 0.027(4) -0.033(4)
N3 0.156(5) 0.084(3) 0.119(4) -0.005(3) -0.021(4) -0.013(3)
O1 0.1003(18) 0.0497(12) 0.0405(12) 0.0093(10) 0.0147(11) -0.0210(11)
O3 0.0344(12) 0.1088(19) 0.0801(17) -0.0009(15) -0.0044(11) 0.0102(12)
O4 0.0411(12) 0.0914(18) 0.0937(19) 0.0163(15) 0.0159(12) 0.0256(12)
O5 0.146(4) 0.196(5) 0.184(5) 0.030(4) 0.032(4) -0.035(3)
O6 0.221(5) 0.117(3) 0.122(3) -0.015(3) -0.041(3) -0.002(3)
O7 0.132(3) 0.118(3) 0.132(3) 0.025(2) 0.038(2) -0.035(2)
O2 0.099(4) 0.0435(16) 0.069(2) -0.0013(13) 0.036(2) -0.0246(17)
O2' 0.120(15) 0.040(9) 0.056(10) 0.003(7) 0.028(10) -0.015(10)
N1 0.0275(11) 0.0324(11) 0.0354(11) 0.0056(9) 0.0089(8) 0.0036(8)
N2 0.0285(11) 0.0323(11) 0.0317(11) 0.0058(9) 0.0072(8) 0.0034(8)

loop_
_atom_type_symbol
_atom_type_description
_atom_type_scat_dispersion_real
_atom_type_scat_dispersion_imag
_atom_type_scat_source
C C 0.0033 0.0016 'International Tables Vol C Tables 4.2.6.8 and 6.1.1.4'
H H 0.0000 0.0000 'International Tables Vol C Tables 4.2.6.8 and 6.1.1.4'
N N 0.0061 0.0033 'International Tables Vol C Tables 4.2.6.8 and 6.1.1.4'
O O 0.0106 0.0060 'International Tables Vol C Tables 4.2.6.8 and 6.1.1.4'

loop_
_geom_angle_atom_site_label_1
_geom_angle_atom_site_label_2
_geom_angle_atom_site_label_3
_geom_angle
_geom_angle_site_symmetry_1
_geom_angle_site_symmetry_3
O1 C18 H18A 109.5 . .
O1 C18 H18B 109.5 . .
H18A C18 H18B 109.5 . .
O1 C18 H18C 109.5 . .
H18A C18 H18C 109.5 . .
H18B C18 H18C 109.5 . .
O2 C17 O2' 44.7(15) . .
O2 C17 O1 123.7(3) . .
O2' C17 O1 111.1(11) . .
O2 C17 C14 123.1(3) . .
O2' C17 C14 118.8(11) . .
O1 C17 C14 113.0(2) . .
C15 C14 C13 119.2(2) . .
C15 C14 C17 121.5(2) . .
C13 C14 C17 119.2(2) . .
C16 C15 C14 119.9(2) . .
C16 C15 H15 120.1 . .
C14 C15 H15 120.1 . .
C15 C16 C11 121.4(2) . .
C15 C16 H16 119.3 . .
C11 C16 H16 119.3 . .
C16 C11 C12 118.5(2) . .
C16 C11 C5 119.8(2) . .
C12 C11 C5 121.7(2) . .
C13 C12 C11 120.2(2) . .
C13 C12 H12 119.9 . .
C11 C12 H12 119.9 . .
C12 C13 C14 120.8(2) . .
C12 C13 H13 119.6 . .
C14 C13 H13 119.6 . .
C6 C5 C4 125.9(2) . .
C6 C5 C11 117.6(2) . .
C4 C5 C11 116.5(2) . .
N1 C4 C5 126.5(2) . .
N1 C4 C3 108.8(2) . .
C5 C4 C3 124.6(2) . .
C2 C3 C4 107.6(2) . .
C2 C3 H3 126.2 . .
C4 C3 H3 126.2 . .
C3 C2 C1 107.6(2) . .
C3 C2 H2 126.2 . .
C1 C2 H2 126.2 . .
N1 C1 C10 126.3(2) . 5_665
N1 C1 C2 108.4(2) . .
C10 C1 C2 125.2(2) 5_665 .
N2 C6 C5 126.2(2) . .
N2 C6 C7 108.7(2) . .
C5 C6 C7 125.1(2) . .
C8 C7 C6 107.5(2) . .
C8 C7 H7 126.3 . .
C6 C7 H7 126.3 . .
C7 C8 C9 107.7(2) . .
C7 C8 H8 126.1 . .
C9 C8 H8 126.1 . .
N2 C9 C10 125.2(2) . .
N2 C9 C8 108.6(2) . .
C10 C9 C8 126.1(2) . .
C9 C10 C1 125.2(2) . 5_665
C9 C10 C19 117.6(2) . .
C1 C10 C19 117.1(2) 5_665 .
C24 C19 C20 118.3(2) . .
C24 C19 C10 119.9(2) . .
C20 C19 C10 121.8(2) . .
C21 C20 C19 120.6(3) . .
C21 C20 H20 119.7 . .
C19 C20 H20 119.7 . .
C22 C21 C20 120.6(3) . .
C22 C21 H21 119.7 . .
C20 C21 H21 119.7 . .
C21 C22 C23 119.3(2) . .
C21 C22 C25 119.2(3) . .
C23 C22 C25 121.5(3) . .
C24 C23 C22 120.0(3) . .
C24 C23 H23 120.0 . .
C22 C23 H23 120.0 . .
C23 C24 C19 121.1(3) . .
C23 C24 H24 119.4 . .
C19 C24 H24 119.4 . .
O4 C25 O3 123.6(3) . .
O4 C25 C22 124.2(3) . .
O3 C25 C22 112.1(3) . .
O3 C26 H26A 109.5 . .
O3 C26 H26B 109.5 . .
H26A C26 H26B 109.5 . .
O3 C26 H26C 109.5 . .
H26A C26 H26C 109.5 . .
H26B C26 H26C 109.5 . .
C28 C27 C32 121.2(6) . .
C28 C27 N3 116.6(5) . .
C32 C27 N3 122.2(5) . .
C27 C28 C29 118.9(5) . .
C27 C28 H28 120.5 . .
C29 C28 H28 120.5 . .
C30 C29 C28 118.9(5) . .
C30 C29 H29 120.6 . .
C28 C29 H29 120.6 . .
C31 C30 C29 123.2(5) . .
C31 C30 O7 120.7(5) . .
C29 C30 O7 116.0(5) . .
C30 C31 C32 117.5(5) . .
C30 C31 H31 121.2 . .
C32 C31 H31 121.2 . .
C27 C32 C31 120.2(5) . .
C27 C32 H32 119.9 . .
C31 C32 H32 119.9 . .
O5 N3 O6 123.8(7) . .
O5 N3 C27 120.8(5) . .
O6 N3 C27 115.4(6) . .
C17 O1 C18 118.0(2) . .
C25 O3 C26 116.6(3) . .
C30 O7 H7A 109.5 . .
C4 N1 C1 107.63(19) . .
C4 N1 H1 126(3) . .
C1 N1 H1 125(3) . .
C9 N2 C6 107.51(18) . .
C9 N2 H1' 125(3) . .
C6 N2 H1' 127(3) . .

loop_
_geom_bond_atom_site_label_1
_geom_bond_atom_site_label_2
_geom_bond_distance
_geom_bond_site_symmetry_2
C18 O1 1.448(4) .
C18 H18A 0.9600 .
C18 H18B 0.9600 .
C18 H18C 0.9600 .
C17 O2 1.224(4) .
C17 O2' 1.245(10) .
C17 O1 1.312(4) .
C17 C14 1.481(4) .
C14 C15 1.379(4) .
C14 C13 1.380(4) .
C15 C16 1.375(4) .
C15 H15 0.9300 .
C16 C11 1.380(4) .
C16 H16 0.9300 .
C11 C12 1.386(3) .
C11 C5 1.499(3) .
C12 C13 1.377(4) .
C12 H12 0.9300 .
C13 H13 0.9300 .
C5 C6 1.391(3) .
C5 C4 1.402(3) .
C4 N1 1.367(3) .
C4 C3 1.432(3) .
C3 C2 1.341(4) .
C3 H3 0.9300 .
C2 C1 1.439(3) .
C2 H2 0.9300 .
C1 N1 1.368(3) .
C1 C10 1.400(3) 5_665
C6 N2 1.369(3) .
C6 C7 1.434(3) .
C7 C8 1.341(4) .
C7 H7 0.9300 .
C8 C9 1.432(3) .
C8 H8 0.9300 .
C9 N2 1.367(3) .
C9 C10 1.400(3) .
C10 C1 1.400(3) 5_665
C10 C19 1.491(3) .
C19 C24 1.386(4) .
C19 C20 1.388(4) .
C20 C21 1.379(4) .
C20 H20 0.9300 .
C21 C22 1.374(4) .
C21 H21 0.9300 .
C22 C23 1.386(4) .
C22 C25 1.486(4) .
C23 C24 1.375(4) .
C23 H23 0.9300 .
C24 H24 0.9300 .
C25 O4 1.198(4) .
C25 O3 1.334(4) .
C26 O3 1.442(4) .
C26 H26A 0.9600 .
C26 H26B 0.9600 .
C26 H26C 0.9600 .
C27 C28 1.359(6) .
C27 C32 1.373(7) .
C27 N3 1.477(7) .
C28 C29 1.383(6) .
C28 H28 0.9300 .
C29 C30 1.358(6) .
C29 H29 0.9300 .
C30 C31 1.357(7) .
C30 O7 1.365(6) .
C31 C32 1.378(7) .
C31 H31 0.9300 .
C32 H32 0.9300 .
N3 O5 1.218(6) .
N3 O6 1.248(6) .
O7 H7A 0.8200 .
N1 H1 0.85(2) .
N2 H1' 0.85(2) .

loop_
_geom_torsion_atom_site_label_1
_geom_torsion_atom_site_label_2
_geom_torsion_atom_site_label_3
_geom_torsion_atom_site_label_4
_geom_torsion
_geom_torsion_site_symmetry_1
_geom_torsion_site_symmetry_4
O2 C17 C14 C15 159.9(4) . .
O2' C17 C14 C15 -147.7(19) . .
O1 C17 C14 C15 -14.8(4) . .
O2 C17 C14 C13 -18.2(5) . .
O2' C17 C14 C13 34.2(19) . .
O1 C17 C14 C13 167.1(3) . .
C13 C14 C15 C16 -0.8(4) . .
C17 C14 C15 C16 -178.9(3) . .
C14 C15 C16 C11 -0.2(4) . .
C15 C16 C11 C12 0.3(4) . .
C15 C16 C11 C5 -179.9(2) . .
C16 C11 C12 C13 0.7(4) . .
C5 C11 C12 C13 -179.2(2) . .
C11 C12 C13 C14 -1.7(4) . .
C15 C14 C13 C12 1.7(4) . .
C17 C14 C13 C12 179.9(3) . .
C16 C11 C5 C6 104.2(3) . .
C12 C11 C5 C6 -76.0(3) . .
C16 C11 C5 C4 -72.4(3) . .
C12 C11 C5 C4 107.4(3) . .
C6 C5 C4 N1 -1.3(4) . .
C11 C5 C4 N1 175.0(2) . .
C6 C5 C4 C3 179.5(2) . .
C11 C5 C4 C3 -4.2(4) . .
N1 C4 C3 C2 0.1(3) . .
C5 C4 C3 C2 179.4(2) . .
C4 C3 C2 C1 0.0(3) . .
C3 C2 C1 N1 -0.1(3) . .
C3 C2 C1 C10 -177.4(2) . 5_665
C4 C5 C6 N2 0.1(4) . .
C11 C5 C6 N2 -176.1(2) . .
C4 C5 C6 C7 176.7(2) . .
C11 C5 C6 C7 0.5(4) . .
N2 C6 C7 C8 0.9(3) . .
C5 C6 C7 C8 -176.2(2) . .
C6 C7 C8 C9 -0.2(3) . .
C7 C8 C9 N2 -0.6(3) . .
C7 C8 C9 C10 176.3(2) . .
N2 C9 C10 C1 1.8(4) . 5_665
C8 C9 C10 C1 -174.6(2) . 5_665
N2 C9 C10 C19 179.1(2) . .
C8 C9 C10 C19 2.7(4) . .
C9 C10 C19 C24 -119.5(3) . .
C1 C10 C19 C24 58.0(3) 5_665 .
C9 C10 C19 C20 60.1(3) . .
C1 C10 C19 C20 -122.5(3) 5_665 .
C24 C19 C20 C21 0.7(4) . .
C10 C19 C20 C21 -178.9(2) . .
C19 C20 C21 C22 -0.4(4) . .
C20 C21 C22 C23 0.2(4) . .
C20 C21 C22 C25 178.4(3) . .
C21 C22 C23 C24 -0.2(5) . .
C25 C22 C23 C24 -178.4(3) . .
C22 C23 C24 C19 0.6(5) . .
C20 C19 C24 C23 -0.8(4) . .
C10 C19 C24 C23 178.8(3) . .
C21 C22 C25 O4 2.3(5) . .
C23 C22 C25 O4 -179.5(3) . .
C21 C22 C25 O3 -176.2(3) . .
C23 C22 C25 O3 2.0(4) . .
C32 C27 C28 C29 0.1(7) . .
N3 C27 C28 C29 178.9(4) . .
C27 C28 C29 C30 0.6(7) . .
C28 C29 C30 C31 -0.4(7) . .
C28 C29 C30 O7 178.0(4) . .
C29 C30 C31 C32 -0.4(7) . .
O7 C30 C31 C32 -178.8(4) . .
C28 C27 C32 C31 -1.0(7) . .
N3 C27 C32 C31 -179.7(4) . .
C30 C31 C32 C27 1.1(7) . .
C28 C27 N3 O5 4.5(7) . .
C32 C27 N3 O5 -176.7(5) . .
C28 C27 N3 O6 -174.2(4) . .
C32 C27 N3 O6 4.6(6) . .
O2 C17 O1 C18 5.9(6) . .
O2' C17 O1 C18 -42.9(18) . .
C14 C17 O1 C18 -179.4(3) . .
O4 C25 O3 C26 -0.5(5) . .
C22 C25 O3 C26 177.9(3) . .
C5 C4 N1 C1 -179.4(2) . .
C3 C4 N1 C1 -0.1(3) . .
C10 C1 N1 C4 177.4(2) 5_665 .
C2 C1 N1 C4 0.1(3) . .
C10 C9 N2 C6 -175.7(2) . .
C8 C9 N2 C6 1.2(3) . .
C5 C6 N2 C9 175.8(2) . .
C7 C6 N2 C9 -1.3(3) . .
